data_7125628
loop_
_publ_author_name
'Steller, Beate G.'
'Fischer, Roland C.'
'Flock, Michaela'
'Hill, Michael S.'
'Liptrot, David J.'
'McMullin, Claire L.'
'Rajabi, Nasir A.'
'Tiefling, Kathrin'
'Wilson, Andrew S. S.'

_publ_section_title
;
 Reductive dehydrocoupling of diphenyltin dihydride with
 LiAlH<sub>4</sub>: selective synthesis and structures of the first
 bicyclo[2.2.1]heptastannane-1,4-diide and
 bicyclo[2.2.2]octastannane-1,4-diide.
;
_journal_issue 3
_journal_name_full 'Chemical communications (Cambridge, England)'
_journal_page_first 336
_journal_page_last 339
_journal_paper_doi 10.1039/c9cc07976a
_journal_volume 56
_journal_year 2020
_chemical_formula_moiety 'C12 H26 Li O6, C18 H16 Al'
_chemical_formula_sum 'C30 H42 Al Li O6'
_chemical_formula_weight 532.55
_space_group_crystal_system monoclinic
_space_group_IT_number 14
_space_group_name_Hall '-P 2ybc'
_space_group_name_H-M_alt 'P 1 21/c 1'
_atom_sites_solution_hydrogens mixed
_atom_sites_solution_primary direct
_audit_creation_date 2017-05-22
_audit_creation_method
;
Olex2 1.2
(compiled 2017.03.28 svn.r3405 for OlexSys, GUI svn.r5337)
;
_audit_update_record
;
2017-07-11 deposited with the CCDC.	2019-11-28 downloaded from the CCDC.
;
_cell_angle_alpha 90
_cell_angle_beta 106.3590(10)
_cell_angle_gamma 90
_cell_formula_units_Z 4
_cell_length_a 11.8667(4)
_cell_length_b 20.5281(8)
_cell_length_c 12.5639(5)
_cell_measurement_reflns_used 5511
_cell_measurement_temperature 100(2)
_cell_measurement_theta_max 27.20
_cell_measurement_theta_min 2.61
_cell_volume 2936.67(19)
_computing_cell_refinement 'Bruker SAINT'
_computing_data_collection 'Bruker APEX2'
_computing_molecular_graphics 'Olex2 (Dolomanov et al., 2009)'
_computing_publication_material 'Olex2 (Dolomanov et al., 2009)'
_computing_structure_refinement 'ShelXL (Sheldrick, 2015)'
_computing_structure_solution 'ShelXS (Sheldrick, 2008)'
_diffrn_ambient_temperature 100.15
_diffrn_measured_fraction_theta_full 0.992
_diffrn_measured_fraction_theta_max 0.992
_diffrn_measurement_device_type 'Bruker APEX-II CCD'
_diffrn_measurement_method '\f and \w scans'
_diffrn_radiation_monochromator graphite
_diffrn_radiation_type MoK\a
_diffrn_radiation_wavelength 0.71073
_diffrn_reflns_av_R_equivalents 0.0617
_diffrn_reflns_av_unetI/netI 0.0530
_diffrn_reflns_Laue_measured_fraction_full 0.992
_diffrn_reflns_Laue_measured_fraction_max 0.992
_diffrn_reflns_limit_h_max 11
_diffrn_reflns_limit_h_min -14
_diffrn_reflns_limit_k_max 24
_diffrn_reflns_limit_k_min -25
_diffrn_reflns_limit_l_max 15
_diffrn_reflns_limit_l_min -13
_diffrn_reflns_number 14532
_diffrn_reflns_point_group_measured_fraction_full 0.992
_diffrn_reflns_point_group_measured_fraction_max 0.992
_diffrn_reflns_theta_full 26.000
_diffrn_reflns_theta_max 26.000
_diffrn_reflns_theta_min 2.045
_diffrn_source 'sealed tube'
_diffrn_standards_number 0
_exptl_absorpt_coefficient_mu 0.109
_exptl_absorpt_correction_type none
_exptl_crystal_colour colourless
_exptl_crystal_density_diffrn 1.205
_exptl_crystal_description Block
_exptl_crystal_F_000 1144
_exptl_crystal_size_max 0.198
_exptl_crystal_size_mid 0.175
_exptl_crystal_size_min 0.139
_refine_diff_density_max 0.636
_refine_diff_density_min -0.420
_refine_diff_density_rms 0.053
_refine_ls_extinction_method none
_refine_ls_goodness_of_fit_ref 1.049
_refine_ls_hydrogen_treatment mixed
_refine_ls_matrix_type full
_refine_ls_number_parameters 377
_refine_ls_number_reflns 5737
_refine_ls_number_restraints 20
_refine_ls_restrained_S_all 1.065
_refine_ls_R_factor_all 0.0745
_refine_ls_R_factor_gt 0.0542
_refine_ls_shift/su_max 0.000
_refine_ls_shift/su_mean 0.000
_refine_ls_structure_factor_coef Fsqd
_refine_ls_weighting_details 'w=1/[\s^2^(Fo^2^)+(0.0713P)^2^+1.5137P] where P=(Fo^2^+2Fc^2^)/3'
_refine_ls_weighting_scheme calc
_refine_ls_wR_factor_gt 0.1421
_refine_ls_wR_factor_ref 0.1531
_reflns_Friedel_coverage 0.000
_reflns_number_gt 4290
_reflns_number_total 5737
_reflns_threshold_expression 'I > 2\s(I)'
_cod_data_source_file c9cc07976a2.cif
_cod_data_source_block rf224_0m
_cod_depositor_comments 'Adding full bibliography for 7125626--7125630.cif.'
_cod_database_code 7125628
_shelxl_version_number 2014-3
_shelx_space_group_comment
;
The symmetry employed for this shelxl refinement is uniquely defined
by the following loop, which should always be used as a source of
symmetry information in preference to the above space-group names.
They are only intended as comments.
;
_shelx_estimated_absorpt_t_max 0.985
_shelx_estimated_absorpt_t_min 0.979
_olex2_refinement_description
;
1. Fixed Uiso
 At 1.2 times of:
  All C(H) groups, All C(H,H) groups, All C(H,H,H,H) groups
 At 1.5 times of:
  All C(H,H,H) groups
2. Restrained distances
 O4-C25 \\sim O4A-C25 \\sim O3-C23A \\sim O3-C23
 with sigma of 0.005
 C24-C23 \\sim C24A-C23A
 with sigma of 0.005
 O6-C30 \\sim O6A-C30A \\sim O5A-C27A \\sim O5-C27
 with sigma of 0.005
 O5A-C28A \\sim O5-C28 \\sim O6A-C29A \\sim O6-C29
 with sigma of 0.005
 C29-C28 \\sim C29A-C28A
 with sigma of 0.005
3. Uiso/Uaniso restraints and constraints
Uanis(C24A) = Uanis(C24)
Uanis(O4A) = Uanis(O4)
Uanis(C23A) = Uanis(C23)
Uanis(O6A) = Uanis(O6)
Uanis(C30) = Uanis(C30A)
Uanis(C29A) = Uanis(C29)
Uanis(C28) = Uanis(C28A)
Uanis(C27A) = Uanis(C27)
Uanis(O5A) = Uanis(O5)
4. Others
 Fixed Sof: O4(0.8) O5(0.8) O6(0.8) O4A(0.2) O5A(0.2) O6A(0.2) H25A(0.8)
 H25B(0.8) H25C(0.2) H25D(0.2) C23(0.8) H23A(0.8) H23B(0.8) C24(0.8) H24A(0.8)
 H24B(0.8) C27(0.8) H27A(0.8) H27B(0.8) H27C(0.8) C28(0.8) H28A(0.8) H28B(0.8)
 C29(0.8) H29A(0.8) H29B(0.8) C30(0.8) H30A(0.8) H30B(0.8) H30C(0.8) C23A(0.2)
 H23C(0.2) H23D(0.2) C24A(0.2) H24C(0.2) H24D(0.2) C27A(0.2) H27D(0.2)
 H27E(0.2) H27F(0.2) C28A(0.2) H28C(0.2) H28D(0.2) C29A(0.2) H29C(0.2)
 H29D(0.2) C30A(0.2) H30D(0.2) H30E(0.2) H30F(0.2)
5.a Secondary CH2 refined with riding coordinates:
 C19(H19A,H19B), C20(H20A,H20B), C21(H21A,H21B), C22(H22A,H22B), C25(H25A,
 H25B), C25(H25C,H25D), C26(H26A,H26B), C23(H23A,H23B), C24(H24A,H24B),
 C28(H28A,H28B), C29(H29A,H29B), C23A(H23C,H23D), C24A(H24C,H24D), C28A(H28C,
 H28D), C29A(H29C,H29D)
5.b Aromatic/amide H refined with riding coordinates:
 C2(H2), C3(H3), C4(H4), C5(H5), C6(H6), C8(H8), C9(H9), C10(H10), C11(H11),
 C12(H12), C14(H14), C15(H15), C16(H16), C17(H17), C18(H18)
5.c Idealised Me refined as rotating group:
 C27(H27A,H27B,H27C), C30(H30A,H30B,H30C), C27A(H27D,H27E,H27F), C30A(H30D,
 H30E,H30F)
;
_olex2_submission_special_instructions 'No special instructions were received'

loop_
_space_group_symop_operation_xyz
'x, y, z'
'-x, y+1/2, -z+1/2'
'-x, -y, -z'
'x, -y-1/2, z-1/2'

loop_
_atom_site_label
_atom_site_type_symbol
_atom_site_fract_x
_atom_site_fract_y
_atom_site_fract_z
_atom_site_U_iso_or_equiv
_atom_site_adp_type
_atom_site_occupancy
_atom_site_site_symmetry_order
_atom_site_calc_flag
_atom_site_refinement_flags_posn
_atom_site_refinement_flags_occupancy
_atom_site_disorder_assembly
_atom_site_disorder_group
O1 O 0.81915(14) 0.20143(8) -0.13150(13) 0.0327(4) Uani 1 1 d . . . .
O2 O 0.60257(14) 0.19768(7) -0.09780(13) 0.0319(4) Uani 1 1 d . . . .
O3 O 0.69225(14) 0.19903(8) 0.12482(13) 0.0360(4) Uani 1 1 d D . . .
O4 O 0.90816(17) 0.19582(9) 0.08770(16) 0.0264(5) Uani 0.8 1 d D P A 1
O5 O 0.7032(2) 0.33253(15) -0.0241(2) 0.0382(7) Uani 0.8 1 d D P A 1
O6 O 0.9297(2) 0.33485(12) 0.1340(2) 0.0511(7) Uani 0.8 1 d D P A 1
O4A O 0.8696(7) 0.1728(4) 0.0842(7) 0.0264(5) Uani 0.2 1 d D P A 2
O5A O 0.6770(10) 0.3299(7) -0.0615(12) 0.0382(7) Uani 0.2 1 d D P A 2
O6A O 0.8911(9) 0.3110(5) 0.0917(10) 0.0511(7) Uani 0.2 1 d D P A 2
C19 C 0.7372(2) 0.15319(14) -0.1904(2) 0.0430(6) Uani 1 1 d . . . .
H19A H 0.7477 0.1119 -0.1481 0.052 Uiso 1 1 calc R . . .
H19B H 0.7492 0.1446 -0.2639 0.052 Uiso 1 1 calc R . . .
C20 C 0.6168(2) 0.18020(14) -0.2035(2) 0.0434(6) Uani 1 1 d . . . .
H20A H 0.6046 0.2191 -0.2520 0.052 Uiso 1 1 calc R . . .
H20B H 0.5572 0.1472 -0.2391 0.052 Uiso 1 1 calc R . . .
C21 C 0.5691(2) 0.14556(11) -0.0364(2) 0.0332(5) Uani 1 1 d . . . .
H21A H 0.6231 0.1080 -0.0300 0.040 Uiso 1 1 calc R . . .
H21B H 0.4881 0.1309 -0.0735 0.040 Uiso 1 1 calc R . . .
C22 C 0.5770(2) 0.17344(12) 0.0757(2) 0.0346(5) Uani 1 1 d . . . .
H22A H 0.5181 0.2086 0.0684 0.042 Uiso 1 1 calc R . . .
H22B H 0.5595 0.1391 0.1240 0.042 Uiso 1 1 calc R . . .
C25 C 0.9438(2) 0.14419(12) 0.0245(2) 0.0351(5) Uani 1 1 d D . . .
H25A H 0.8905 0.1062 0.0156 0.042 Uiso 0.8 1 calc R P A 1
H25B H 1.0252 0.1299 0.0608 0.042 Uiso 0.8 1 calc R P A 1
H25C H 0.9232 0.0976 0.0117 0.042 Uiso 0.2 1 calc R P A 2
H25D H 1.0263 0.1467 0.0709 0.042 Uiso 0.2 1 calc R P A 2
C26 C 0.9346(2) 0.17599(12) -0.0846(2) 0.0339(5) Uani 1 1 d . . . .
H26A H 0.9927 0.2118 -0.0741 0.041 Uiso 1 1 calc R . . .
H26B H 0.9527 0.1438 -0.1360 0.041 Uiso 1 1 calc R . . .
C23 C 0.7752(2) 0.14796(14) 0.1790(2) 0.0326(7) Uani 0.8 1 d D P A 1
H23A H 0.7638 0.1083 0.1325 0.039 Uiso 0.8 1 calc R P A 1
H23B H 0.7641 0.1366 0.2520 0.039 Uiso 0.8 1 calc R P A 1
C24 C 0.8957(3) 0.17591(15) 0.1932(2) 0.0329(6) Uani 0.8 1 d D P A 1
H24A H 0.9078 0.2138 0.2439 0.039 Uiso 0.8 1 calc R P A 1
H24B H 0.9559 0.1428 0.2265 0.039 Uiso 0.8 1 calc R P A 1
C27 C 0.5822(3) 0.34998(19) -0.0552(4) 0.0572(11) Uani 0.8 1 d D P A 1
H27A H 0.5340 0.3107 -0.0754 0.086 Uiso 0.8 1 calc GR P A 1
H27B H 0.5658 0.3796 -0.1189 0.086 Uiso 0.8 1 calc GR P A 1
H27C H 0.5634 0.3716 0.0072 0.086 Uiso 0.8 1 calc GR P A 1
C28 C 0.7776(2) 0.38873(16) 0.0037(3) 0.0271(8) Uani 0.8 1 d D P A 1
H28A H 0.7627 0.4115 0.0679 0.033 Uiso 0.8 1 calc R P A 1
H28B H 0.7602 0.4193 -0.0598 0.033 Uiso 0.8 1 calc R P A 1
C29 C 0.9033(3) 0.36783(19) 0.0316(3) 0.0365(8) Uani 0.8 1 d D P A 1
H29A H 0.9155 0.3386 -0.0268 0.044 Uiso 0.8 1 calc R P A 1
H29B H 0.9549 0.4063 0.0372 0.044 Uiso 0.8 1 calc R P A 1
C30 C 1.0511(3) 0.3186(2) 0.1659(4) 0.0558(10) Uani 0.8 1 d D P A 1
H30A H 1.0696 0.2939 0.1062 0.084 Uiso 0.8 1 calc GR P A 1
H30B H 1.0693 0.2921 0.2334 0.084 Uiso 0.8 1 calc GR P A 1
H30C H 1.0980 0.3586 0.1800 0.084 Uiso 0.8 1 calc GR P A 1
C23A C 0.7787(9) 0.1750(6) 0.2211(6) 0.0326(7) Uani 0.2 1 d D P A 2
H23C H 0.7438 0.1499 0.2711 0.039 Uiso 0.2 1 calc R P A 2
H23D H 0.8301 0.2099 0.2630 0.039 Uiso 0.2 1 calc R P A 2
C24A C 0.8394(11) 0.1327(6) 0.1573(9) 0.0329(6) Uani 0.2 1 d D P A 2
H24C H 0.9101 0.1123 0.2077 0.039 Uiso 0.2 1 calc R P A 2
H24D H 0.7861 0.0979 0.1178 0.039 Uiso 0.2 1 calc R P A 2
C27A C 0.5545(11) 0.3389(9) -0.1092(17) 0.0572(11) Uani 0.2 1 d D P A 2
H27D H 0.5263 0.3089 -0.1716 0.086 Uiso 0.2 1 calc GR P A 2
H27E H 0.5394 0.3839 -0.1357 0.086 Uiso 0.2 1 calc GR P A 2
H27F H 0.5131 0.3303 -0.0533 0.086 Uiso 0.2 1 calc GR P A 2
C28A C 0.7357(12) 0.3846(8) -0.0007(15) 0.0271(8) Uani 0.2 1 d D P A 2
H28C H 0.7065 0.3923 0.0647 0.033 Uiso 0.2 1 calc R P A 2
H28D H 0.7194 0.4240 -0.0480 0.033 Uiso 0.2 1 calc R P A 2
C29A C 0.8650(14) 0.3719(7) 0.0363(16) 0.0365(8) Uani 0.2 1 d D P A 2
H29C H 0.8961 0.3722 -0.0291 0.044 Uiso 0.2 1 calc R P A 2
H29D H 0.9045 0.4072 0.0868 0.044 Uiso 0.2 1 calc R P A 2
C30A C 1.0093(10) 0.2942(9) 0.1491(16) 0.0558(10) Uani 0.2 1 d D P A 2
H30D H 1.0547 0.2888 0.0956 0.084 Uiso 0.2 1 calc GR P A 2
H30E H 1.0100 0.2533 0.1896 0.084 Uiso 0.2 1 calc GR P A 2
H30F H 1.0442 0.3289 0.2015 0.084 Uiso 0.2 1 calc GR P A 2
Li1 Li 0.7567(3) 0.24164(17) 0.0006(3) 0.0263(8) Uani 1 1 d . . . .
Al1 Al 1.27258(5) 0.04675(3) 0.13021(5) 0.02339(18) Uani 1 1 d . . . .
C1 C 1.28244(18) 0.14205(11) 0.09360(19) 0.0281(5) Uani 1 1 d . . . .
C2 C 1.3138(2) 0.19019(12) 0.1763(2) 0.0338(5) Uani 1 1 d . . . .
H2 H 1.3310 0.1770 0.2516 0.041 Uiso 1 1 calc R . . .
C3 C 1.3210(2) 0.25613(12) 0.1537(2) 0.0397(6) Uani 1 1 d . . . .
H3 H 1.3425 0.2867 0.2127 0.048 Uiso 1 1 calc R . . .
C4 C 1.2963(2) 0.27690(13) 0.0445(2) 0.0425(6) Uani 1 1 d . . . .
H4 H 1.3012 0.3218 0.0281 0.051 Uiso 1 1 calc R . . .
C5 C 1.2647(2) 0.23170(14) -0.0404(2) 0.0430(6) Uani 1 1 d . . . .
H5 H 1.2473 0.2455 -0.1155 0.052 Uiso 1 1 calc R . . .
C6 C 1.2585(2) 0.16562(13) -0.0155(2) 0.0353(6) Uani 1 1 d . . . .
H6 H 1.2370 0.1353 -0.0750 0.042 Uiso 1 1 calc R . . .
C7 C 1.43113(18) 0.01202(10) 0.21410(17) 0.0226(4) Uani 1 1 d . . . .
C8 C 1.46176(19) -0.01268(10) 0.32300(18) 0.0274(5) Uani 1 1 d . . . .
H8 H 1.4048 -0.0119 0.3631 0.033 Uiso 1 1 calc R . . .
C9 C 1.5726(2) -0.03834(11) 0.3743(2) 0.0342(5) Uani 1 1 d . . . .
H9 H 1.5903 -0.0540 0.4484 0.041 Uiso 1 1 calc R . . .
C10 C 1.6568(2) -0.04093(11) 0.3175(2) 0.0361(6) Uani 1 1 d . . . .
H10 H 1.7321 -0.0589 0.3518 0.043 Uiso 1 1 calc R . . .
C11 C 1.6306(2) -0.01720(11) 0.2103(2) 0.0346(5) Uani 1 1 d . . . .
H11 H 1.6879 -0.0186 0.1706 0.042 Uiso 1 1 calc R . . .
C12 C 1.52019(19) 0.00875(10) 0.16084(18) 0.0269(5) Uani 1 1 d . . . .
H12 H 1.5042 0.0251 0.0873 0.032 Uiso 1 1 calc R . . .
C13 C 1.15966(18) 0.03500(10) 0.22142(17) 0.0243(4) Uani 1 1 d . . . .
C14 C 1.17836(19) 0.06128(11) 0.32837(18) 0.0287(5) Uani 1 1 d . . . .
H14 H 1.2493 0.0843 0.3604 0.034 Uiso 1 1 calc R . . .
C15 C 1.0974(2) 0.05501(11) 0.38923(19) 0.0309(5) Uani 1 1 d . . . .
H15 H 1.1134 0.0739 0.4610 0.037 Uiso 1 1 calc R . . .
C16 C 0.9940(2) 0.02145(11) 0.3456(2) 0.0317(5) Uani 1 1 d . . . .
H16 H 0.9389 0.0168 0.3871 0.038 Uiso 1 1 calc R . . .
C17 C 0.9715(2) -0.00537(11) 0.2407(2) 0.0328(5) Uani 1 1 d . . . .
H17 H 0.9004 -0.0284 0.2097 0.039 Uiso 1 1 calc R . . .
C18 C 1.05325(19) 0.00141(10) 0.18060(18) 0.0268(5) Uani 1 1 d . . . .
H18 H 1.0362 -0.0175 0.1088 0.032 Uiso 1 1 calc R . . .
H1 H 1.224(2) 0.0095(12) 0.0093(19) 0.032 Uiso 1 1 d R . . .

loop_
_atom_site_aniso_label
_atom_site_aniso_U_11
_atom_site_aniso_U_22
_atom_site_aniso_U_33
_atom_site_aniso_U_23
_atom_site_aniso_U_13
_atom_site_aniso_U_12
O1 0.0318(9) 0.0378(9) 0.0291(8) -0.0005(7) 0.0096(7) 0.0057(7)
O2 0.0305(8) 0.0323(8) 0.0312(9) -0.0057(7) 0.0057(7) 0.0011(7)
O3 0.0290(9) 0.0479(10) 0.0320(9) -0.0009(8) 0.0101(7) -0.0105(8)
O4 0.0183(11) 0.0335(12) 0.0285(9) 0.0049(9) 0.0083(9) 0.0007(8)
O5 0.0284(15) 0.0238(9) 0.056(2) -0.0073(14) 0.0013(12) 0.0016(11)
O6 0.0531(18) 0.0460(16) 0.066(2) 0.0144(13) 0.0361(14) 0.0102(12)
O4A 0.0183(11) 0.0335(12) 0.0285(9) 0.0049(9) 0.0083(9) 0.0007(8)
O5A 0.0284(15) 0.0238(9) 0.056(2) -0.0073(14) 0.0013(12) 0.0016(11)
O6A 0.0531(18) 0.0460(16) 0.066(2) 0.0144(13) 0.0361(14) 0.0102(12)
C19 0.0412(15) 0.0546(16) 0.0326(13) -0.0199(12) 0.0097(11) 0.0008(12)
C20 0.0402(15) 0.0541(16) 0.0303(13) -0.0080(12) 0.0009(11) 0.0034(12)
C21 0.0243(11) 0.0296(12) 0.0454(14) -0.0086(10) 0.0092(10) -0.0045(9)
C22 0.0254(12) 0.0373(13) 0.0449(14) -0.0058(11) 0.0161(10) -0.0055(10)
C25 0.0224(11) 0.0413(13) 0.0426(14) 0.0032(11) 0.0109(10) 0.0104(10)
C26 0.0292(12) 0.0344(12) 0.0431(14) -0.0013(11) 0.0186(10) 0.0037(10)
C23 0.0374(16) 0.0406(18) 0.0178(15) 0.0090(12) 0.0046(13) -0.0043(15)
C24 0.0315(16) 0.0384(16) 0.0257(14) 0.0046(12) 0.0031(12) -0.0008(12)
C27 0.033(2) 0.036(2) 0.088(4) -0.012(2) -0.007(2) 0.0112(16)
C28 0.033(2) 0.0180(12) 0.0338(14) 0.0000(10) 0.0142(19) -0.0072(16)
C29 0.037(2) 0.0437(15) 0.0377(15) -0.0065(12) 0.0248(17) -0.0175(16)
C30 0.040(2) 0.056(3) 0.080(3) -0.002(2) 0.029(2) -0.0037(17)
C23A 0.0374(16) 0.0406(18) 0.0178(15) 0.0090(12) 0.0046(13) -0.0043(15)
C24A 0.0315(16) 0.0384(16) 0.0257(14) 0.0046(12) 0.0031(12) -0.0008(12)
C27A 0.033(2) 0.036(2) 0.088(4) -0.012(2) -0.007(2) 0.0112(16)
C28A 0.033(2) 0.0180(12) 0.0338(14) 0.0000(10) 0.0142(19) -0.0072(16)
C29A 0.037(2) 0.0437(15) 0.0377(15) -0.0065(12) 0.0248(17) -0.0175(16)
C30A 0.040(2) 0.056(3) 0.080(3) -0.002(2) 0.029(2) -0.0037(17)
Li1 0.0245(18) 0.0246(18) 0.0290(19) 0.0004(15) 0.0066(15) 0.0065(15)
Al1 0.0186(3) 0.0292(3) 0.0218(3) 0.0022(3) 0.0048(2) -0.0001(3)
C1 0.0149(10) 0.0363(12) 0.0337(12) 0.0062(10) 0.0077(9) 0.0019(9)
C2 0.0281(12) 0.0393(13) 0.0355(13) 0.0048(11) 0.0115(10) 0.0033(10)
C3 0.0326(13) 0.0373(13) 0.0538(16) -0.0011(12) 0.0196(11) 0.0022(11)
C4 0.0328(13) 0.0359(13) 0.0634(18) 0.0136(13) 0.0213(12) 0.0042(11)
C5 0.0312(13) 0.0568(17) 0.0407(14) 0.0209(13) 0.0097(11) -0.0019(12)
C6 0.0267(12) 0.0469(14) 0.0318(13) 0.0071(11) 0.0072(10) -0.0040(11)
C7 0.0224(10) 0.0199(10) 0.0249(11) -0.0035(8) 0.0057(8) -0.0042(8)
C8 0.0283(11) 0.0277(11) 0.0265(11) -0.0013(9) 0.0082(9) -0.0019(9)
C9 0.0375(13) 0.0295(12) 0.0275(12) 0.0024(10) -0.0043(10) 0.0007(10)
C10 0.0211(11) 0.0307(12) 0.0490(15) -0.0044(11) -0.0023(10) 0.0018(9)
C11 0.0240(12) 0.0326(12) 0.0495(15) -0.0072(11) 0.0139(10) -0.0035(10)
C12 0.0282(11) 0.0262(11) 0.0264(11) -0.0022(9) 0.0081(9) -0.0029(9)
C13 0.0225(10) 0.0262(10) 0.0239(11) 0.0052(9) 0.0058(8) 0.0045(9)
C14 0.0231(11) 0.0340(12) 0.0262(11) 0.0029(9) 0.0023(9) 0.0015(9)
C15 0.0317(12) 0.0381(12) 0.0228(11) 0.0010(10) 0.0074(9) 0.0073(10)
C16 0.0283(12) 0.0353(12) 0.0360(13) 0.0092(10) 0.0166(10) 0.0059(10)
C17 0.0266(12) 0.0323(12) 0.0405(13) 0.0010(10) 0.0114(10) -0.0028(10)
C18 0.0262(11) 0.0271(11) 0.0265(11) 0.0005(9) 0.0067(9) 0.0017(9)

loop_
_atom_type_symbol
_atom_type_description
_atom_type_scat_dispersion_real
_atom_type_scat_dispersion_imag
_atom_type_scat_source
C C 0.0033 0.0016 'International Tables Vol C Tables 4.2.6.8 and 6.1.1.4'
H H 0.0000 0.0000 'International Tables Vol C Tables 4.2.6.8 and 6.1.1.4'
Al Al 0.0645 0.0514 'International Tables Vol C Tables 4.2.6.8 and 6.1.1.4'
Li Li -0.0003 0.0001 'International Tables Vol C Tables 4.2.6.8 and 6.1.1.4'
O O 0.0106 0.0060 'International Tables Vol C Tables 4.2.6.8 and 6.1.1.4'

loop_
_geom_angle_atom_site_label_1
_geom_angle_atom_site_label_2
_geom_angle_atom_site_label_3
_geom_angle
C19 O1 Li1 109.22(16)
C26 O1 C19 113.06(18)
C26 O1 Li1 108.58(16)
C20 O2 C21 115.67(18)
C20 O2 Li1 110.09(17)
C21 O2 Li1 109.25(16)
C22 O3 C23 111.86(18)
C22 O3 C23A 127.3(6)
C22 O3 Li1 109.51(16)
C23 O3 Li1 107.67(18)
C23A O3 Li1 116.3(5)
C25 O4 Li1 112.86(17)
C24 O4 C25 114.7(2)
C24 O4 Li1 108.71(19)
C27 O5 C28 111.6(3)
C27 O5 Li1 122.5(3)
C28 O5 Li1 125.1(2)
C29 O6 C30 108.5(3)
C25 O4A Li1 115.4(5)
C24A O4A C25 115.1(7)
C24A O4A Li1 120.8(6)
C27A O5A C28A 114.3(12)
C27A O5A Li1 124.9(12)
C28A O5A Li1 112.4(10)
C29A O6A C30A 120.5(13)
C29A O6A Li1 106.7(10)
C30A O6A Li1 124.8(10)
O1 C19 C20 106.7(2)
O2 C20 C19 110.5(2)
O2 C21 C22 105.43(18)
O3 C22 C21 110.13(18)
O4 C25 C26 102.98(19)
O4A C25 C26 113.8(4)
O1 C26 C25 110.60(18)
O3 C23 C24 105.9(2)
O4 C24 C23 110.0(2)
O5 C28 C29 109.3(3)
O6 C29 C28 107.7(2)
O3 C23A C24A 94.9(7)
O4A C24A C23A 105.6(9)
O5A C28A C29A 109.5(14)
O6A C29A C28A 111.6(14)
O1 Li1 O6A 106.9(3)
O2 Li1 O1 79.28(13)
O2 Li1 O3 79.66(14)
O2 Li1 O6A 165.0(3)
O3 Li1 O1 133.07(18)
O3 Li1 O6A 104.1(3)
O4 Li1 O1 78.23(13)
O4 Li1 O2 127.15(19)
O4 Li1 O3 82.03(14)
O5 Li1 O1 113.9(2)
O5 Li1 O2 97.20(16)
O5 Li1 O3 109.99(19)
O5 Li1 O4 135.6(2)
O4A Li1 O1 79.2(2)
O4A Li1 O2 110.2(3)
O4A Li1 O3 69.7(2)
O4A Li1 O5A 164.1(4)
O4A Li1 O6A 84.6(4)
O5A Li1 O1 105.1(5)
O5A Li1 O2 85.7(3)
O5A Li1 O3 114.5(5)
O5A Li1 O6A 79.6(4)
C7 Al1 C1 110.91(9)
C13 Al1 C1 109.69(9)
C13 Al1 C7 109.55(9)
C2 C1 Al1 122.20(17)
C6 C1 Al1 123.14(18)
C6 C1 C2 114.7(2)
C3 C2 C1 123.6(2)
C4 C3 C2 119.5(3)
C5 C4 C3 119.5(2)
C4 C5 C6 119.8(2)
C5 C6 C1 122.9(2)
C8 C7 Al1 125.78(16)
C12 C7 Al1 119.11(16)
C12 C7 C8 115.06(19)
C9 C8 C7 122.5(2)
C10 C9 C8 120.0(2)
C11 C10 C9 119.5(2)
C10 C11 C12 119.7(2)
C11 C12 C7 123.2(2)
C14 C13 Al1 123.24(16)
C18 C13 Al1 121.80(16)
C18 C13 C14 114.93(19)
C15 C14 C13 122.8(2)
C16 C15 C14 120.1(2)
C15 C16 C17 119.3(2)
C16 C17 C18 119.9(2)
C17 C18 C13 122.9(2)

loop_
_geom_bond_atom_site_label_1
_geom_bond_atom_site_label_2
_geom_bond_distance
O1 C19 1.439(3)
O1 C26 1.429(3)
O1 Li1 2.163(4)
O2 C20 1.430(3)
O2 C21 1.439(3)
O2 Li1 2.101(4)
O3 C22 1.433(3)
O3 C23 1.468(3)
O3 C23A 1.435(4)
O3 Li1 2.111(4)
O4 C25 1.456(3)
O4 C24 1.434(3)
O4 Li1 2.050(4)
O5 C27 1.424(3)
O5 C28 1.435(3)
O5 Li1 1.967(5)
O6 C29 1.408(3)
O6 C30 1.422(4)
O4A C25 1.433(4)
O4A C24A 1.355(14)
O4A Li1 2.025(9)
O5A C27A 1.420(5)
O5A C28A 1.424(5)
O5A Li1 2.091(15)
O6A C29A 1.422(5)
O6A C30A 1.427(5)
O6A Li1 2.203(12)
C19 C20 1.497(4)
C21 C22 1.499(3)
C25 C26 1.494(3)
C23 C24 1.504(4)
C28 C29 1.495(4)
C23A C24A 1.498(6)
C28A C29A 1.496(6)
Al1 C1 2.021(2)
Al1 C7 2.011(2)
Al1 C13 2.008(2)
C1 C2 1.406(3)
C1 C6 1.405(3)
C2 C3 1.390(3)
C3 C4 1.388(4)
C4 C5 1.384(4)
C5 C6 1.399(4)
C7 C8 1.408(3)
C7 C12 1.403(3)
C8 C9 1.395(3)
C9 C10 1.384(4)
C10 C11 1.383(4)
C11 C12 1.389(3)
C13 C14 1.406(3)
C13 C18 1.403(3)
C14 C15 1.392(3)
C15 C16 1.379(3)
C16 C17 1.383(3)
C17 C18 1.394(3)

loop_
_geom_torsion_atom_site_label_1
_geom_torsion_atom_site_label_2
_geom_torsion_atom_site_label_3
_geom_torsion_atom_site_label_4
_geom_torsion
O1 C19 C20 O2 -55.3(3)
O2 C21 C22 O3 -55.9(2)
O3 C23 C24 O4 -56.8(3)
O3 C23A C24A O4A 55.7(10)
O4 C25 C26 O1 -55.9(2)
O5 C28 C29 O6 -70.5(4)
O4A C25 C26 O1 -30.9(5)
O5A C28A C29A O6A -51(2)
C19 O1 C26 C25 -83.2(2)
C20 O2 C21 C22 172.06(19)
C21 O2 C20 C19 -84.1(3)
C22 O3 C23 C24 162.1(2)
C22 O3 C23A C24A 93.6(8)
C25 O4 C24 C23 -85.1(3)
C25 O4A C24A C23A 171.6(7)
C26 O1 C19 C20 162.8(2)
C23 O3 C22 C21 -82.8(3)
C23 O3 C23A C24A 25.7(7)
C24 O4 C25 O4A 54.7(9)
C24 O4 C25 C26 173.0(2)
C27 O5 C28 C29 -178.0(3)
C30 O6 C29 C28 -176.0(3)
C23A O3 C22 C21 -113.1(6)
C23A O3 C23 C24 -70.4(11)
C24A O4A C25 O4 -135.2(15)
C24A O4A C25 C26 155.0(8)
C27A O5A C28A C29A -174.6(17)
C30A O6A C29A C28A -169.9(16)
Li1 O1 C19 C20 41.8(2)
Li1 O1 C26 C25 38.2(2)
Li1 O2 C20 C19 40.3(3)
Li1 O2 C21 C22 47.2(2)
Li1 O3 C22 C21 36.5(2)
Li1 O3 C23 C24 41.7(3)
Li1 O3 C23A C24A -54.2(9)
Li1 O4 C25 O4A -70.5(9)
Li1 O4 C25 C26 47.8(2)
Li1 O4 C24 C23 42.3(3)
Li1 O5 C28 C29 11.8(4)
Li1 O4A C25 O4 76.7(9)
Li1 O4A C25 C26 7.0(7)
Li1 O4A C24A C23A -42.2(11)
Li1 O5A C28A C29A 35.4(18)
Li1 O6A C29A C28A 39.8(17)
Al1 C1 C2 C3 -179.77(18)
Al1 C1 C6 C5 179.59(18)
Al1 C7 C8 C9 177.44(16)
Al1 C7 C12 C11 -176.99(17)
Al1 C13 C14 C15 177.44(17)
Al1 C13 C18 C17 -177.62(17)
C1 C2 C3 C4 0.0(4)
C2 C1 C6 C5 -0.2(3)
C2 C3 C4 C5 0.2(4)
C3 C4 C5 C6 -0.4(4)
C4 C5 C6 C1 0.4(4)
C6 C1 C2 C3 0.1(3)
C7 C8 C9 C10 -0.8(3)
C8 C7 C12 C11 0.5(3)
C8 C9 C10 C11 0.8(3)
C9 C10 C11 C12 -0.2(3)
C10 C11 C12 C7 -0.5(3)
C12 C7 C8 C9 0.2(3)
C13 C14 C15 C16 0.5(3)
C14 C13 C18 C17 0.3(3)
C14 C15 C16 C17 -0.5(3)
C15 C16 C17 C18 0.3(3)
C16 C17 C18 C13 -0.2(3)
C18 C13 C14 C15 -0.4(3)
